data_7222070
loop_
_publ_author_name
'Mir, Niyaz A.'
'Dubey, Ritesh'
'Tothadi, Srinu'
'Desiraju, Gautam R.'

_publ_section_title
;
 Combinatorial crystal synthesis of ternary solids based on
 2-methylresorcinol
;
_journal_issue 41
_journal_name_full CrystEngComm
_journal_page_first 7866
_journal_paper_doi 10.1039/C5CE01280E
_journal_volume 17
_journal_year 2015
_chemical_formula_sum 'C15 H20 N2 O2'
_chemical_formula_weight 260.33
_chemical_name_systematic
;
 ?
;
_space_group_crystal_system orthorhombic
_space_group_IT_number 29
_space_group_name_H-M_alt 'P b c 21'
_symmetry_space_group_name_Hall 'P 2c -2b'
_symmetry_space_group_name_H-M 'P b c 21'
_atom_sites_solution_hydrogens geom
_audit_creation_method SHELXL-2013
_audit_update_record
;
2015-09-05 deposited with the CCDC.
2015-09-09 downloaded from the CCDC.
;
_cell_angle_alpha 90
_cell_angle_beta 90
_cell_angle_gamma 90
_cell_formula_units_Z 4
_cell_length_a 9.0198(15)
_cell_length_b 10.7769(18)
_cell_length_c 14.653(2)
_cell_measurement_temperature 150(2)
_cell_volume 1424.4(4)
_computing_structure_refinement 'SHELXL-2013 (Sheldrick, 2013)'
_diffrn_ambient_temperature 150(2)
_diffrn_measured_fraction_theta_full 0.997
_diffrn_measured_fraction_theta_max 0.998
_diffrn_measurement_device_type 'Rigaku Mercury375R (2x2 bin mode)'
_diffrn_measurement_method 'profile data from \w-scans'
_diffrn_radiation_type MoK\a
_diffrn_radiation_wavelength 0.71073
_diffrn_reflns_av_R_equivalents 0.0793
_diffrn_reflns_av_unetI/netI 0.0607
_diffrn_reflns_laue_measured_fraction_full 0.997
_diffrn_reflns_laue_measured_fraction_max 0.998
_diffrn_reflns_limit_h_max 11
_diffrn_reflns_limit_h_min -11
_diffrn_reflns_limit_k_max 13
_diffrn_reflns_limit_k_min -13
_diffrn_reflns_limit_l_max 19
_diffrn_reflns_limit_l_min -18
_diffrn_reflns_number 14166
_diffrn_reflns_point_group_measured_fraction_full 0.998
_diffrn_reflns_point_group_measured_fraction_max 0.998
_diffrn_reflns_theta_full 25.242
_diffrn_reflns_theta_max 27.480
_diffrn_reflns_theta_min 3.257
_diffrn_source 'Sealed Tube'
_exptl_absorpt_coefficient_mu 0.081
_exptl_absorpt_correction_T_max 1.000
_exptl_absorpt_correction_T_min 0.767
_exptl_absorpt_correction_type multi-scan
_exptl_absorpt_process_details 'Jacobson, R. (1998) Private communication'
_exptl_crystal_colour Colorless
_exptl_crystal_density_diffrn 1.214
_exptl_crystal_description Plate
_exptl_crystal_F_000 560
_exptl_crystal_size_max 0.300
_exptl_crystal_size_mid 0.200
_exptl_crystal_size_min 0.120
_refine_diff_density_max 0.223
_refine_diff_density_min -0.212
_refine_diff_density_rms 0.043
_refine_ls_abs_structure_details
;
 Flack x determined using 865 quotients [(I+)-(I-)]/[(I+)+(I-)]
 (Parsons and Flack (2004), Acta Cryst. A60, s61).
;
_refine_ls_abs_structure_Flack -0.5(10)
_refine_ls_extinction_method none
_refine_ls_goodness_of_fit_ref 1.020
_refine_ls_hydrogen_treatment constr
_refine_ls_matrix_type full
_refine_ls_number_parameters 179
_refine_ls_number_reflns 3257
_refine_ls_number_restraints 1
_refine_ls_restrained_S_all 1.020
_refine_ls_R_factor_all 0.0889
_refine_ls_R_factor_gt 0.0560
_refine_ls_shift/su_max 0.004
_refine_ls_shift/su_mean 0.000
_refine_ls_structure_factor_coef Fsqd
_refine_ls_weighting_details
;
 w=1/[\s^2^(Fo^2^)+(0.0496P)^2^+0.3101P]
 where P=(Fo^2^+2Fc^2^)/3
;
_refine_ls_weighting_scheme calc
_refine_ls_wR_factor_gt 0.1133
_refine_ls_wR_factor_ref 0.1282
_reflns_Friedel_coverage 0.922
_reflns_friedel_fraction_full 0.999
_reflns_friedel_fraction_max 0.998
_reflns_number_gt 2296
_reflns_number_total 3257
_reflns_threshold_expression 'I > 2\s(I)'
_cod_data_source_file c5ce01280e2.cif
_cod_data_source_block shelx
_cod_depositor_comments
;
The following automatic conversions were performed:

'_exptl_absorpt_correction_type' value 'Multi-scan' changed to
'multi-scan' according to
/usr/data/users/saulius/crontab/automatic-downloads/rss-feeds/RSC/lib/dictionaries/cif_core.dic
dictionary named 'cif_core.dic' version 2.4.2 from 2011-04-26.

Automatic conversion script
Id: cif_fix_values 3271 2015-04-21 07:52:19Z andrius 

 Adding full bibliography for 7222059--7222080.cif.
;
_cod_original_cell_volume 1424.3(4)
_cod_database_code 7222070
_shelx_space_group_comment
;
The symmetry employed for this shelxl refinement is uniquely defined
by the following loop, which should always be used as a source of
symmetry information in preference to the above space-group names.
They are only intended as comments.
;
_shelx_estimated_absorpt_t_min 0.976
_shelx_estimated_absorpt_t_max 0.990
_shelxl_version_number 2013-2

loop_
_space_group_symop_operation_xyz
'x, y, z'
'-x, -y, z+1/2'
'-x, y+1/2, z'
'x, -y+1/2, z+1/2'

loop_
_atom_site_label
_atom_site_type_symbol
_atom_site_fract_x
_atom_site_fract_y
_atom_site_fract_z
_atom_site_U_iso_or_equiv
_atom_site_adp_type
_atom_site_occupancy
_atom_site_site_symmetry_order
_atom_site_calc_flag
_atom_site_refinement_flags_posn
_atom_site_refinement_flags_adp
N1 N 0.8655(3) 0.8178(3) 0.1587(2) 0.0293(8) Uani 1 1 d . .
O2 O 1.4590(3) 0.9877(3) -0.1546(2) 0.0434(9) Uani 1 1 d . .
H2 H 1.5123 0.9414 -0.1869 0.065 Uiso 1 1 calc R U
O1 O 1.0476(3) 0.9696(3) 0.0436(2) 0.0433(9) Uani 1 1 d . .
H1 H 1.0002 0.9193 0.0762 0.065 Uiso 1 1 calc R U
N2 N 0.6590(3) 0.6610(3) 0.2377(3) 0.0298(8) Uani 1 1 d . .
C5 C 1.3766(4) 0.7887(4) -0.1004(3) 0.0344(10) Uani 1 1 d . .
H5 H 1.4550 0.7481 -0.1317 0.041 Uiso 1 1 calc R U
C12 C 0.6725(5) 0.9399(4) 0.0841(4) 0.0470(12) Uani 1 1 d . .
H12A H 0.6171 0.9069 0.0319 0.070 Uiso 1 1 calc R U
H12B H 0.7604 0.9843 0.0622 0.070 Uiso 1 1 calc R U
H12C H 0.6093 0.9970 0.1186 0.070 Uiso 1 1 calc R U
C6 C 1.3632(4) 0.9166(4) -0.1039(3) 0.0290(9) Uani 1 1 d . .
C10 C 0.8048(4) 0.6440(4) 0.2515(3) 0.0286(9) Uani 1 1 d . .
C9 C 0.6162(4) 0.7555(4) 0.1844(3) 0.0276(9) Uani 1 1 d . .
C1 C 1.2528(5) 0.9786(3) -0.0563(4) 0.0296(7) Uani 1 1 d . .
C2 C 1.1536(4) 0.9072(4) -0.0048(3) 0.0288(9) Uani 1 1 d . .
C11 C 0.9079(4) 0.7241(4) 0.2117(3) 0.0258(9) Uani 1 1 d . .
C15 C 1.0718(4) 0.7075(4) 0.2281(3) 0.0385(11) Uani 1 1 d . .
H15A H 1.1265 0.7743 0.1977 0.058 Uiso 1 1 calc R U
H15B H 1.1036 0.6272 0.2035 0.058 Uiso 1 1 calc R U
H15C H 1.0918 0.7101 0.2938 0.058 Uiso 1 1 calc R U
C7 C 1.2396(6) 1.1175(3) -0.0585(5) 0.0537(12) Uani 1 1 d . .
H7A H 1.2616 1.1476 -0.1202 0.081 Uiso 1 1 calc R U
H7B H 1.3101 1.1539 -0.0152 0.081 Uiso 1 1 calc R U
H7C H 1.1385 1.1417 -0.0416 0.081 Uiso 1 1 calc R U
C13 C 0.4527(4) 0.7739(4) 0.1697(3) 0.0396(11) Uani 1 1 d . .
H13A H 0.4220 0.8528 0.1970 0.059 Uiso 1 1 calc R U
H13B H 0.3980 0.7057 0.1985 0.059 Uiso 1 1 calc R U
H13C H 0.4315 0.7750 0.1041 0.059 Uiso 1 1 calc R U
C3 C 1.1615(5) 0.7786(4) -0.0047(3) 0.0343(10) Uani 1 1 d . .
H3 H 1.0894 0.7308 0.0269 0.041 Uiso 1 1 calc R U
C4 C 1.2749(5) 0.7213(3) -0.0509(3) 0.0357(10) Uani 1 1 d . .
H4 H 1.2833 0.6335 -0.0487 0.043 Uiso 1 1 calc R U
C8 C 0.7198(4) 0.8345(3) 0.1450(3) 0.0277(9) Uani 1 1 d . .
C14 C 0.8508(5) 0.5377(4) 0.3104(4) 0.0505(14) Uani 1 1 d . .
H14A H 0.7692 0.4779 0.3148 0.076 Uiso 1 1 calc R U
H14B H 0.8757 0.5683 0.3715 0.076 Uiso 1 1 calc R U
H14C H 0.9377 0.4971 0.2836 0.076 Uiso 1 1 calc R U

loop_
_atom_site_aniso_label
_atom_site_aniso_U_11
_atom_site_aniso_U_22
_atom_site_aniso_U_33
_atom_site_aniso_U_23
_atom_site_aniso_U_13
_atom_site_aniso_U_12
N1 0.0236(16) 0.0356(17) 0.029(2) 0.0039(16) -0.0006(15) -0.0053(13)
O2 0.0335(17) 0.0389(16) 0.058(2) -0.0028(15) 0.0241(16) -0.0003(13)
O1 0.0353(17) 0.0418(18) 0.053(2) 0.0101(15) 0.0206(16) 0.0018(14)
N2 0.0224(16) 0.0380(19) 0.0291(19) 0.0051(15) -0.0002(15) -0.0065(13)
C5 0.041(2) 0.030(2) 0.032(2) 0.000(2) -0.002(2) 0.0099(18)
C12 0.040(3) 0.048(3) 0.053(3) 0.019(2) -0.005(2) -0.001(2)
C6 0.026(2) 0.031(2) 0.030(2) 0.0010(19) 0.0010(17) -0.0005(16)
C10 0.0233(18) 0.035(2) 0.027(2) 0.0017(17) 0.0000(18) -0.0008(17)
C9 0.0211(17) 0.037(2) 0.025(2) -0.0035(17) -0.0017(16) -0.0038(16)
C1 0.0246(17) 0.0260(17) 0.0381(18) 0.004(2) 0.0043(14) -0.0009(17)
C2 0.0207(18) 0.035(2) 0.031(2) 0.003(2) 0.0007(17) -0.0017(16)
C11 0.0230(18) 0.032(2) 0.023(2) 0.0001(17) 0.0016(16) -0.0012(16)
C15 0.0216(19) 0.056(3) 0.038(3) 0.004(2) -0.0020(19) -0.0010(18)
C7 0.053(3) 0.032(2) 0.076(3) 0.007(3) 0.031(2) 0.001(2)
C13 0.0206(18) 0.062(3) 0.036(3) 0.004(2) -0.0025(18) -0.0042(19)
C3 0.046(2) 0.034(2) 0.023(2) 0.005(2) -0.0037(19) -0.0134(19)
C4 0.057(3) 0.0255(19) 0.0251(18) 0.000(2) -0.0107(19) 0.001(2)
C8 0.0230(19) 0.034(2) 0.026(2) 0.0032(17) 0.0001(17) -0.0012(16)
C14 0.043(3) 0.053(3) 0.055(4) 0.023(3) -0.001(2) -0.002(2)

loop_
_atom_type_symbol
_atom_type_description
_atom_type_scat_dispersion_real
_atom_type_scat_dispersion_imag
_atom_type_scat_source
C C 0.0033 0.0016 'International Tables Vol C Tables 4.2.6.8 and 6.1.1.4'
H H 0.0000 0.0000 'International Tables Vol C Tables 4.2.6.8 and 6.1.1.4'
N N 0.0061 0.0033 'International Tables Vol C Tables 4.2.6.8 and 6.1.1.4'
O O 0.0106 0.0060 'International Tables Vol C Tables 4.2.6.8 and 6.1.1.4'

loop_
_geom_angle_atom_site_label_1
_geom_angle_atom_site_label_2
_geom_angle_atom_site_label_3
_geom_angle
C11 N1 C8 118.0(3)
C6 O2 H2 109.5
C2 O1 H1 109.5
C9 N2 C10 118.2(3)
C4 C5 C6 119.1(4)
C4 C5 H5 120.4
C6 C5 H5 120.4
C8 C12 H12A 109.5
C8 C12 H12B 109.5
H12A C12 H12B 109.5
C8 C12 H12C 109.5
H12A C12 H12C 109.5
H12B C12 H12C 109.5
O2 C6 C5 121.4(4)
O2 C6 C1 117.0(3)
C5 C6 C1 121.6(4)
N2 C10 C11 120.4(4)
N2 C10 C14 117.6(4)
C11 C10 C14 122.0(3)
N2 C9 C8 120.9(3)
N2 C9 C13 117.8(3)
C8 C9 C13 121.3(4)
C6 C1 C2 117.7(3)
C6 C1 C7 121.8(4)
C2 C1 C7 120.6(4)
O1 C2 C3 121.8(4)
O1 C2 C1 117.1(3)
C3 C2 C1 121.1(4)
N1 C11 C10 121.5(3)
N1 C11 C15 117.7(3)
C10 C11 C15 120.9(4)
C11 C15 H15A 109.5
C11 C15 H15B 109.5
H15A C15 H15B 109.5
C11 C15 H15C 109.5
H15A C15 H15C 109.5
H15B C15 H15C 109.5
C1 C7 H7A 109.5
C1 C7 H7B 109.5
H7A C7 H7B 109.5
C1 C7 H7C 109.5
H7A C7 H7C 109.5
H7B C7 H7C 109.5
C9 C13 H13A 109.5
C9 C13 H13B 109.5
H13A C13 H13B 109.5
C9 C13 H13C 109.5
H13A C13 H13C 109.5
H13B C13 H13C 109.5
C4 C3 C2 119.1(4)
C4 C3 H3 120.4
C2 C3 H3 120.4
C3 C4 C5 121.3(3)
C3 C4 H4 119.4
C5 C4 H4 119.4
N1 C8 C9 121.0(4)
N1 C8 C12 117.9(3)
C9 C8 C12 121.2(4)
C10 C14 H14A 109.5
C10 C14 H14B 109.5
H14A C14 H14B 109.5
C10 C14 H14C 109.5
H14A C14 H14C 109.5
H14B C14 H14C 109.5

loop_
_geom_bond_atom_site_label_1
_geom_bond_atom_site_label_2
_geom_bond_distance
N1 C11 1.330(5)
N1 C8 1.341(4)
O2 C6 1.373(5)
O2 H2 0.8400
O1 C2 1.367(5)
O1 H1 0.8400
N2 C9 1.341(5)
N2 C10 1.343(5)
C5 C4 1.377(6)
C5 C6 1.384(6)
C5 H5 0.9500
C12 C8 1.506(6)
C12 H12A 0.9800
C12 H12B 0.9800
C12 H12C 0.9800
C6 C1 1.387(6)
C10 C11 1.396(5)
C10 C14 1.494(6)
C9 C8 1.390(5)
C9 C13 1.503(5)
C1 C2 1.401(6)
C1 C7 1.501(5)
C2 C3 1.389(6)
C11 C15 1.509(5)
C15 H15A 0.9800
C15 H15B 0.9800
C15 H15C 0.9800
C7 H7A 0.9800
C7 H7B 0.9800
C7 H7C 0.9800
C13 H13A 0.9800
C13 H13B 0.9800
C13 H13C 0.9800
C3 C4 1.373(6)
C3 H3 0.9500
C4 H4 0.9500
C14 H14A 0.9800
C14 H14B 0.9800
C14 H14C 0.9800

loop_
_geom_hbond_atom_site_label_D
_geom_hbond_atom_site_label_H
_geom_hbond_atom_site_label_A
_geom_hbond_distance_DH
_geom_hbond_distance_HA
_geom_hbond_distance_DA
_geom_hbond_angle_DHA
O1 H1 N1 0.84 2.03 2.866(4) 171.9
C12 H12B O1 0.98 2.61 3.450(6) 143.8
O1 H1 N1 0.84 2.03 2.866(4) 171.9
C12 H12B O1 0.98 2.61 3.450(6) 143.8
